data_4506009
loop_
_publ_author_name
'Wang, Xianjuan'
'Liu, Yanhua'
'Xu, Chunying'
'Guo, Qianqian'
'Hou, Hongwei'
'Fan, Yaoting'

_publ_section_title
;
 Series of Cd(II) Metal--Organic Frameworks Based on a Flexible Tripodal
 Ligand and Polycarboxylate Acids: Syntheses, Structures, and
 Photoluminescent Properties
;
_journal_issue 5
_journal_name_full 'Crystal Growth &amp; Design'
_journal_page_first 2435
_journal_paper_doi 10.1021/cg3000729
_journal_volume 12
_journal_year 2012
_chemical_formula_moiety 'C45 H45 Cd2 Cl N18 O6, 3(O)'
_chemical_formula_sum 'C45 H51 Cd2 Cl N18 O9'
_chemical_formula_weight 1248.29
_chemical_name_systematic
; 
 ? 
;
_space_group_IT_number 2
_symmetry_cell_setting triclinic
_symmetry_space_group_name_Hall '-P 1'
_symmetry_space_group_name_H-M 'P -1'
_atom_sites_solution_hydrogens geom
_atom_sites_solution_primary direct
_atom_sites_solution_secondary difmap
_audit_creation_method SHELXL-97
_cell_angle_alpha 102.46(3)
_cell_angle_beta 102.39(3)
_cell_angle_gamma 99.52(3)
_cell_formula_units_Z 2
_cell_length_a 9.6398(19)
_cell_length_b 13.065(3)
_cell_length_c 21.054(4)
_cell_measurement_reflns_used 0
_cell_measurement_temperature 293(2)
_cell_measurement_theta_max 27.8764
_cell_measurement_theta_min 1.6899
_cell_volume 2465.8(11)
_computing_cell_refinement 'CrystalClear (Rigaku/MSC Inc., 2006)'
_computing_data_collection 'CrystalClear (Rigaku/MSC Inc., 2006)'
_computing_data_reduction 'CrystalClear (Rigaku/MSC Inc., 2006)'
_computing_molecular_graphics SHELXTL
_computing_publication_material SHELXTL
_computing_structure_refinement 'SHELXL-97 (Sheldrick, 1997)'
_computing_structure_solution 'SHELXS-97 (Sheldrick, 1990)'
_diffrn_ambient_temperature 293(2)
_diffrn_measured_fraction_theta_full 0.992
_diffrn_measured_fraction_theta_max 0.992
_diffrn_radiation_monochromator graphite
_diffrn_radiation_source 'fine-focus sealed tube'
_diffrn_radiation_type MoK\a
_diffrn_radiation_wavelength 0.71073
_diffrn_reflns_av_R_equivalents 0.0313
_diffrn_reflns_av_sigmaI/netI 0.0443
_diffrn_reflns_limit_h_max 12
_diffrn_reflns_limit_h_min -12
_diffrn_reflns_limit_k_max 16
_diffrn_reflns_limit_k_min -17
_diffrn_reflns_limit_l_max 27
_diffrn_reflns_limit_l_min -27
_diffrn_reflns_number 30852
_diffrn_reflns_theta_full 27.90
_diffrn_reflns_theta_max 27.90
_diffrn_reflns_theta_min 1.69
_exptl_absorpt_coefficient_mu 0.992
_exptl_absorpt_correction_T_max 0.7689
_exptl_absorpt_correction_T_min 0.6070
_exptl_absorpt_correction_type multi-scan
_exptl_absorpt_process_details 'Jacobson, R. (1998) Private communication'
_exptl_crystal_colour Colourless
_exptl_crystal_density_diffrn 1.681
_exptl_crystal_density_method 'not measured'
_exptl_crystal_description Platelike
_exptl_crystal_F_000 1264
_exptl_crystal_size_max 0.200
_exptl_crystal_size_mid 0.200
_exptl_crystal_size_min 0.200
_refine_diff_density_max 1.157
_refine_diff_density_min -0.532
_refine_diff_density_rms 0.095
_refine_ls_extinction_method none
_refine_ls_goodness_of_fit_ref 1.031
_refine_ls_hydrogen_treatment constr
_refine_ls_matrix_type full
_refine_ls_number_parameters 682
_refine_ls_number_reflns 11708
_refine_ls_number_restraints 0
_refine_ls_restrained_S_all 1.031
_refine_ls_R_factor_all 0.0611
_refine_ls_R_factor_gt 0.0495
_refine_ls_shift/su_max 0.001
_refine_ls_shift/su_mean 0.000
_refine_ls_structure_factor_coef Fsqd
_refine_ls_weighting_details 'calc w=1/[\s^2^(Fo^2^)+(0.0688P)^2^+2.5039P] where P=(Fo^2^+2Fc^2^)/3'
_refine_ls_weighting_scheme calc
_refine_ls_wR_factor_gt 0.1268
_refine_ls_wR_factor_ref 0.1363
_reflns_number_gt 9895
_reflns_number_total 11708
_reflns_threshold_expression >2sigma(I)
_cod_data_source_file cg3000729_si_002.cif
_cod_data_source_block 4
_cod_depositor_comments
;
The following automatic conversions were performed:

'_symmetry_cell_setting' value 'Triclinic' changed to 'triclinic'
according to /home/saulius/struct/CIF-dictionaries/cif_core.dic
dictionary named 'cif_core.dic' version 2.4.1 from
2010-06-29.

'_exptl_absorpt_correction_type' value 'Multi-scan'
changed to 'multi-scan' according to
/home/saulius/struct/CIF-dictionaries/cif_core.dic dictionary named
'cif_core.dic' version 2.4.1 from 2010-06-29.

Automatic conversion script
Id: cif_fix_values 1715 2011-07-08 13:25:40Z adriana 
;
_cod_original_cell_volume 2465.8(8)
_cod_original_sg_symbol_Hall '-P 1 '
_cod_database_code 4506009

loop_
_symmetry_equiv_pos_as_xyz
'x, y, z'
'-x, -y, -z'

loop_
_atom_site_label
_atom_site_type_symbol
_atom_site_fract_x
_atom_site_fract_y
_atom_site_fract_z
_atom_site_U_iso_or_equiv
_atom_site_adp_type
_atom_site_occupancy
_atom_site_symmetry_multiplicity
_atom_site_calc_flag
_atom_site_refinement_flags
C1 C -0.3385(4) 0.1596(4) 0.8083(2) 0.0395(9) Uani 1 1 d .
C2 C -0.4816(4) 0.1576(3) 0.7624(2) 0.0363(9) Uani 1 1 d .
C3 C -0.5692(5) 0.2238(3) 0.7844(2) 0.0402(9) Uani 1 1 d .
H3 H -0.5426 0.2652 0.8288 0.048 Uiso 1 1 calc R
C4 C -0.6959(5) 0.2288(3) 0.7409(2) 0.0396(9) Uani 1 1 d .
H4 H -0.7537 0.2741 0.7559 0.047 Uiso 1 1 calc R
C5 C -0.7374(4) 0.1664(3) 0.67464(19) 0.0329(8) Uani 1 1 d .
C6 C -0.6544(4) 0.0942(3) 0.65286(18) 0.0289(7) Uani 1 1 d .
C7 C -0.5252(4) 0.0929(3) 0.69675(19) 0.0323(8) Uani 1 1 d .
H7 H -0.4667 0.0480 0.6820 0.039 Uiso 1 1 calc R
C8 C -0.8677(5) 0.1804(4) 0.6266(2) 0.0489(12) Uani 1 1 d .
C9 C -0.7078(4) 0.0180(3) 0.58385(19) 0.0321(8) Uani 1 1 d .
C10 C 0.1541(5) 0.3775(4) 0.8730(3) 0.0551(12) Uani 1 1 d .
H10 H 0.2337 0.3531 0.8928 0.066 Uiso 1 1 calc R
C11 C -0.0603(5) 0.3907(3) 0.8379(2) 0.0440(10) Uani 1 1 d .
H11 H -0.1612 0.3802 0.8280 0.053 Uiso 1 1 calc R
C12 C -0.0171(5) 0.5509(4) 0.7922(2) 0.0440(10) Uani 1 1 d .
H12A H -0.0591 0.5975 0.8214 0.053 Uiso 1 1 calc R
H12B H -0.0923 0.5155 0.7509 0.053 Uiso 1 1 calc R
C13 C 0.1056(4) 0.6193(3) 0.7756(2) 0.0346(8) Uani 1 1 d .
C14 C 0.1437(4) 0.5835(3) 0.7158(2) 0.0353(8) Uani 1 1 d .
C15 C 0.2473(4) 0.6532(3) 0.6976(2) 0.0371(9) Uani 1 1 d .
C16 C 0.3087(4) 0.7582(3) 0.7386(2) 0.0385(9) Uani 1 1 d .
C17 C 0.2719(4) 0.7912(3) 0.7994(2) 0.0378(9) Uani 1 1 d .
C18 C 0.1735(4) 0.7204(3) 0.8191(2) 0.0376(9) Uani 1 1 d .
C19 C 0.0736(6) 0.4718(4) 0.6712(3) 0.0577(13) Uani 1 1 d .
H19A H 0.0017 0.4377 0.6898 0.087 Uiso 1 1 calc R
H19B H 0.1466 0.4304 0.6684 0.087 Uiso 1 1 calc R
H19C H 0.0278 0.4763 0.6269 0.087 Uiso 1 1 calc R
C20 C 0.1439(6) 0.7529(5) 0.8874(3) 0.0611(14) Uani 1 1 d .
H20A H 0.0710 0.7948 0.8850 0.092 Uiso 1 1 calc R
H20B H 0.2319 0.7948 0.9197 0.092 Uiso 1 1 calc R
H20C H 0.1099 0.6897 0.9009 0.092 Uiso 1 1 calc R
C21 C 0.4118(6) 0.8352(4) 0.7162(3) 0.0598(14) Uani 1 1 d .
H21A H 0.4469 0.7954 0.6814 0.090 Uiso 1 1 calc R
H21B H 0.4925 0.8739 0.7538 0.090 Uiso 1 1 calc R
H21C H 0.3611 0.8850 0.6991 0.090 Uiso 1 1 calc R
C22 C 0.2895(5) 0.6155(4) 0.6329(2) 0.0474(11) Uani 1 1 d .
H22A H 0.3936 0.6406 0.6404 0.057 Uiso 1 1 calc R
H22B H 0.2674 0.5376 0.6195 0.057 Uiso 1 1 calc R
C23 C 0.2643(5) 0.7220(4) 0.5461(2) 0.0486(11) Uani 1 1 d .
H23 H 0.3627 0.7512 0.5528 0.058 Uiso 1 1 calc R
C24 C 0.0380(5) 0.6825(4) 0.5113(2) 0.0457(10) Uani 1 1 d .
H24 H -0.0557 0.6809 0.4873 0.055 Uiso 1 1 calc R
C25 C 0.3309(5) 0.9051(4) 0.8432(3) 0.0512(12) Uani 1 1 d .
H25A H 0.3579 0.9037 0.8901 0.061 Uiso 1 1 calc R
H25B H 0.4179 0.9366 0.8321 0.061 Uiso 1 1 calc R
C26 C 0.1704(5) 1.0268(4) 0.8807(2) 0.0474(11) Uani 1 1 d .
H26 H 0.1939 1.0285 0.9261 0.057 Uiso 1 1 calc R
C27 C 0.0810(5) 1.0520(4) 0.7871(2) 0.0463(10) Uani 1 1 d .
H27 H 0.0265 1.0776 0.7544 0.056 Uiso 1 1 calc R
C28 C 0.1230(5) 0.3653(4) 1.0320(2) 0.0486(11) Uani 1 1 d .
H28 H 0.0859 0.4178 1.0147 0.058 Uiso 1 1 calc R
C29 C 0.1584(5) 0.2146(4) 1.0406(2) 0.0451(10) Uani 1 1 d .
H29 H 0.1550 0.1413 1.0329 0.054 Uiso 1 1 calc R
C30 C 0.3570(5) 0.2758(4) 1.1494(2) 0.0394(9) Uani 1 1 d .
H30A H 0.4522 0.3056 1.1447 0.047 Uiso 1 1 calc R
H30B H 0.3498 0.1996 1.1455 0.047 Uiso 1 1 calc R
C31 C 0.3440(4) 0.3294(3) 1.21814(19) 0.0330(8) Uani 1 1 d .
C32 C 0.4210(4) 0.4355(3) 1.2500(2) 0.0336(8) Uani 1 1 d .
C33 C 0.4131(4) 0.4833(3) 1.3154(2) 0.0344(8) Uani 1 1 d .
C34 C 0.3258(4) 0.4272(3) 1.3477(2) 0.0367(9) Uani 1 1 d .
C35 C 0.2442(4) 0.3233(3) 1.3137(2) 0.0356(9) Uani 1 1 d .
C36 C 0.2543(4) 0.2736(3) 1.2499(2) 0.0341(8) Uani 1 1 d .
C37 C 0.5110(5) 0.4980(4) 1.2152(2) 0.0537(12) Uani 1 1 d .
H37A H 0.4888 0.5677 1.2190 0.080 Uiso 1 1 calc R
H37B H 0.4893 0.4603 1.1686 0.080 Uiso 1 1 calc R
H37C H 0.6125 0.5060 1.2360 0.080 Uiso 1 1 calc R
C38 C 0.1724(5) 0.1583(3) 1.2162(2) 0.0489(11) Uani 1 1 d .
H38A H 0.2231 0.1106 1.2357 0.073 Uiso 1 1 calc R
H38B H 0.1662 0.1427 1.1689 0.073 Uiso 1 1 calc R
H38C H 0.0760 0.1486 1.2228 0.073 Uiso 1 1 calc R
C39 C 0.3214(6) 0.4777(4) 1.4191(2) 0.0572(13) Uani 1 1 d .
H39A H 0.2354 0.5061 1.4179 0.086 Uiso 1 1 calc R
H39B H 0.4061 0.5348 1.4405 0.086 Uiso 1 1 calc R
H39C H 0.3199 0.4243 1.4441 0.086 Uiso 1 1 calc R
C40 C 0.5006(5) 0.5969(3) 1.3509(2) 0.0446(10) Uani 1 1 d .
H40A H 0.5547 0.5986 1.3958 0.053 Uiso 1 1 calc R
H40B H 0.5701 0.6178 1.3263 0.053 Uiso 1 1 calc R
C41 C 0.4091(5) 0.7532(4) 1.4065(2) 0.0440(10) Uani 1 1 d .
H41 H 0.4767 0.7715 1.4482 0.053 Uiso 1 1 calc R
C42 C 0.2367(5) 0.7479(3) 1.3262(2) 0.0422(10) Uani 1 1 d .
H42 H 0.1555 0.7642 1.3011 0.051 Uiso 1 1 calc R
C43 C 0.1397(5) 0.2656(3) 1.3456(2) 0.0421(10) Uani 1 1 d .
H43A H 0.1173 0.3183 1.3798 0.051 Uiso 1 1 calc R
H43B H 0.0496 0.2303 1.3115 0.051 Uiso 1 1 calc R
C44 C 0.1207(4) 0.1006(3) 1.3894(2) 0.0388(9) Uani 1 1 d .
H44 H 0.0197 0.0810 1.3795 0.047 Uiso 1 1 calc R
C45 C 0.3444(5) 0.1065(4) 1.4229(2) 0.0469(11) Uani 1 1 d .
H45 H 0.4305 0.0883 1.4414 0.056 Uiso 1 1 calc R
Cd1 Cd -0.08026(3) 0.16948(2) 0.895800(14) 0.03718(10) Uani 1 1 d .
Cd2 Cd -0.83287(3) -0.10745(2) 0.455642(13) 0.03134(9) Uani 1 1 d .
Cl1 Cl -0.20325(18) 0.03325(10) 0.94790(7) 0.0673(4) Uani 1 1 d .
N1 N 0.0160(4) 0.3298(3) 0.86665(18) 0.0428(8) Uani 1 1 d .
N2 N 0.0272(4) 0.4682(3) 0.82543(17) 0.0361(7) Uani 1 1 d .
N3 N 0.1664(4) 0.4629(4) 0.8486(3) 0.0638(13) Uani 1 1 d .
N4 N 0.2124(4) 0.6550(3) 0.57856(17) 0.0398(8) Uani 1 1 d .
N5 N 0.0643(4) 0.6271(3) 0.5560(2) 0.0507(10) Uani 1 1 d .
N6 N 0.1581(4) 0.7418(3) 0.50299(18) 0.0435(8) Uani 1 1 d .
N7 N 0.2243(4) 0.9717(3) 0.83434(19) 0.0405(8) Uani 1 1 d .
N8 N 0.1675(4) 0.9861(3) 0.7732(2) 0.0483(9) Uani 1 1 d .
N9 N 0.0779(4) 1.0790(3) 0.85209(19) 0.0415(8) Uani 1 1 d .
N10 N 0.0789(4) 0.2592(3) 1.00003(17) 0.0445(9) Uani 1 1 d .
N11 N 0.2441(4) 0.2894(3) 1.09410(17) 0.0394(8) Uani 1 1 d .
N12 N 0.2224(5) 0.3880(3) 1.0896(2) 0.0494(9) Uani 1 1 d .
N13 N 0.4063(4) 0.6735(3) 1.35579(17) 0.0369(7) Uani 1 1 d .
N14 N 0.2949(4) 0.6693(3) 1.30204(18) 0.0446(9) Uani 1 1 d .
N15 N 0.3047(4) 0.8040(3) 1.39126(19) 0.0429(8) Uani 1 1 d .
N16 N 0.1966(4) 0.1855(3) 1.37642(18) 0.0374(8) Uani 1 1 d .
N17 N 0.3415(4) 0.1916(3) 1.3987(2) 0.0513(10) Uani 1 1 d .
N18 N 0.2122(4) 0.0486(3) 1.41865(18) 0.0402(8) Uani 1 1 d .
O1 O -0.3013(3) 0.2227(3) 0.86750(15) 0.0495(8) Uani 1 1 d .
O2 O -0.2567(3) 0.1028(3) 0.78786(16) 0.0527(8) Uani 1 1 d .
O3 O -0.6196(3) -0.0114(3) 0.55261(15) 0.0477(8) Uani 1 1 d .
O4 O -0.8440(3) -0.0150(3) 0.55984(15) 0.0474(8) Uani 1 1 d .
O5 O -0.8451(6) 0.2195(4) 0.5801(2) 0.0971(16) Uani 1 1 d .
O6 O -0.9877(4) 0.1572(3) 0.6392(2) 0.0692(11) Uani 1 1 d .
O7 O 0.5112(9) 0.1237(11) 0.9774(5) 0.332(9) Uani 1 1 d .
O8 O 0.4617(17) 0.626(2) 0.9598(9) 0.558(18) Uani 1 1 d .
O9 O 0.296(2) 0.6013(8) 0.0379(7) 0.432(14) Uani 1 1 d .

loop_
_atom_site_aniso_label
_atom_site_aniso_U_11
_atom_site_aniso_U_22
_atom_site_aniso_U_33
_atom_site_aniso_U_23
_atom_site_aniso_U_13
_atom_site_aniso_U_12
C1 0.034(2) 0.044(2) 0.036(2) 0.0172(19) -0.0026(17) 0.0006(18)
C2 0.0301(19) 0.036(2) 0.039(2) 0.0141(18) 0.0004(16) 0.0006(16)
C3 0.043(2) 0.037(2) 0.031(2) 0.0045(17) -0.0005(17) 0.0022(18)
C4 0.037(2) 0.034(2) 0.044(2) 0.0045(18) 0.0076(18) 0.0083(17)
C5 0.0292(18) 0.033(2) 0.035(2) 0.0126(16) 0.0041(15) 0.0043(15)
C6 0.0258(17) 0.0301(18) 0.0314(18) 0.0130(15) 0.0065(14) 0.0029(14)
C7 0.0307(18) 0.035(2) 0.0331(19) 0.0147(16) 0.0062(15) 0.0069(16)
C8 0.044(3) 0.045(3) 0.048(3) -0.002(2) -0.007(2) 0.023(2)
C9 0.0298(18) 0.038(2) 0.0320(19) 0.0160(17) 0.0062(15) 0.0107(16)
C10 0.045(3) 0.068(3) 0.069(3) 0.042(3) 0.018(2) 0.024(2)
C11 0.043(2) 0.042(2) 0.045(2) 0.023(2) 0.0010(19) 0.0034(19)
C12 0.038(2) 0.046(2) 0.058(3) 0.031(2) 0.015(2) 0.0117(19)
C13 0.036(2) 0.034(2) 0.039(2) 0.0201(17) 0.0072(16) 0.0108(16)
C14 0.039(2) 0.034(2) 0.037(2) 0.0180(17) 0.0068(16) 0.0119(17)
C15 0.042(2) 0.042(2) 0.043(2) 0.0260(19) 0.0164(18) 0.0215(18)
C16 0.035(2) 0.038(2) 0.052(2) 0.0268(19) 0.0105(18) 0.0131(17)
C17 0.034(2) 0.034(2) 0.046(2) 0.0136(18) 0.0052(17) 0.0111(17)
C18 0.038(2) 0.041(2) 0.041(2) 0.0177(19) 0.0108(17) 0.0175(18)
C19 0.079(4) 0.038(2) 0.054(3) 0.014(2) 0.016(3) 0.008(2)
C20 0.074(4) 0.065(3) 0.049(3) 0.013(3) 0.024(3) 0.020(3)
C21 0.055(3) 0.055(3) 0.080(4) 0.038(3) 0.023(3) 0.006(2)
C22 0.058(3) 0.054(3) 0.048(3) 0.029(2) 0.022(2) 0.030(2)
C23 0.043(2) 0.066(3) 0.050(3) 0.033(2) 0.018(2) 0.015(2)
C24 0.050(3) 0.048(3) 0.042(2) 0.019(2) 0.011(2) 0.012(2)
C25 0.036(2) 0.043(2) 0.071(3) 0.014(2) 0.006(2) 0.0123(19)
C26 0.049(3) 0.045(2) 0.043(2) 0.009(2) 0.002(2) 0.014(2)
C27 0.048(3) 0.041(2) 0.055(3) 0.026(2) 0.012(2) 0.009(2)
C28 0.059(3) 0.044(3) 0.044(2) 0.019(2) 0.005(2) 0.017(2)
C29 0.062(3) 0.036(2) 0.031(2) 0.0082(18) 0.0038(19) 0.005(2)
C30 0.038(2) 0.044(2) 0.038(2) 0.0146(19) 0.0055(17) 0.0151(18)
C31 0.0300(18) 0.036(2) 0.0337(19) 0.0142(17) 0.0029(15) 0.0084(16)
C32 0.0293(18) 0.0305(19) 0.042(2) 0.0157(17) 0.0061(16) 0.0063(15)
C33 0.0328(19) 0.0278(19) 0.042(2) 0.0130(17) 0.0021(16) 0.0101(16)
C34 0.037(2) 0.036(2) 0.039(2) 0.0143(18) 0.0079(17) 0.0137(17)
C35 0.036(2) 0.033(2) 0.045(2) 0.0229(18) 0.0105(17) 0.0119(16)
C36 0.0327(19) 0.0312(19) 0.038(2) 0.0145(17) 0.0022(16) 0.0080(16)
C37 0.050(3) 0.052(3) 0.055(3) 0.019(2) 0.014(2) -0.005(2)
C38 0.050(3) 0.034(2) 0.054(3) 0.010(2) 0.005(2) -0.0021(19)
C39 0.073(3) 0.055(3) 0.046(3) 0.012(2) 0.019(2) 0.016(3)
C40 0.037(2) 0.041(2) 0.049(2) 0.003(2) 0.0020(18) 0.0115(18)
C41 0.043(2) 0.043(2) 0.041(2) 0.008(2) 0.0039(18) 0.0112(19)
C42 0.041(2) 0.043(2) 0.044(2) 0.013(2) 0.0095(19) 0.0140(19)
C43 0.039(2) 0.041(2) 0.061(3) 0.032(2) 0.021(2) 0.0167(18)
C44 0.0306(19) 0.040(2) 0.051(2) 0.024(2) 0.0100(17) 0.0061(17)
C45 0.034(2) 0.052(3) 0.061(3) 0.030(2) 0.010(2) 0.012(2)
Cd1 0.03824(17) 0.03653(17) 0.03348(16) 0.01381(13) -0.00193(12) 0.00782(13)
Cd2 0.03601(16) 0.03008(16) 0.02922(15) 0.01111(12) 0.00655(11) 0.00896(12)
Cl1 0.0964(11) 0.0474(7) 0.0646(8) 0.0277(6) 0.0242(8) 0.0123(7)
N1 0.048(2) 0.040(2) 0.042(2) 0.0237(16) 0.0034(16) 0.0089(16)
N2 0.0361(18) 0.0371(18) 0.0402(18) 0.0206(15) 0.0092(14) 0.0091(14)
N3 0.040(2) 0.075(3) 0.100(4) 0.059(3) 0.026(2) 0.022(2)
N4 0.048(2) 0.043(2) 0.0408(19) 0.0232(16) 0.0177(16) 0.0220(16)
N5 0.054(2) 0.056(2) 0.049(2) 0.0291(19) 0.0130(18) 0.0094(19)
N6 0.050(2) 0.044(2) 0.042(2) 0.0243(17) 0.0117(16) 0.0075(17)
N7 0.0403(19) 0.0310(17) 0.048(2) 0.0132(16) 0.0055(16) 0.0070(15)
N8 0.056(2) 0.042(2) 0.053(2) 0.0205(18) 0.0181(19) 0.0123(18)
N9 0.0388(19) 0.0339(18) 0.049(2) 0.0118(16) 0.0036(16) 0.0088(15)
N10 0.054(2) 0.040(2) 0.0322(18) 0.0112(16) -0.0017(16) 0.0025(17)
N11 0.0437(19) 0.0386(19) 0.0337(18) 0.0121(15) 0.0032(15) 0.0090(15)
N12 0.060(2) 0.0349(19) 0.047(2) 0.0112(17) 0.0009(18) 0.0113(18)
N13 0.0366(18) 0.0319(17) 0.0397(18) 0.0077(15) 0.0069(14) 0.0071(14)
N14 0.048(2) 0.042(2) 0.0390(19) 0.0069(16) 0.0020(16) 0.0134(17)
N15 0.046(2) 0.041(2) 0.049(2) 0.0151(17) 0.0186(17) 0.0151(16)
N16 0.0322(17) 0.0412(19) 0.047(2) 0.0217(16) 0.0131(15) 0.0116(14)
N17 0.0310(18) 0.054(2) 0.081(3) 0.040(2) 0.0153(18) 0.0103(17)
N18 0.0394(19) 0.0385(19) 0.047(2) 0.0217(16) 0.0077(15) 0.0103(15)
O1 0.0422(17) 0.0524(19) 0.0392(17) 0.0075(15) -0.0104(13) 0.0037(14)
O2 0.0424(17) 0.068(2) 0.0437(17) 0.0125(16) -0.0038(14) 0.0246(16)
O3 0.0346(15) 0.063(2) 0.0432(17) 0.0049(15) 0.0086(13) 0.0175(14)
O4 0.0300(15) 0.0592(19) 0.0395(16) -0.0039(14) 0.0048(12) 0.0001(14)
O5 0.124(4) 0.123(4) 0.063(3) 0.044(3) 0.005(3) 0.076(3)
O6 0.0325(17) 0.079(3) 0.078(3) -0.007(2) -0.0060(16) 0.0231(17)
O7 0.093(6) 0.508(18) 0.221(10) -0.183(12) 0.002(6) 0.003(9)
O8 0.232(15) 0.88(4) 0.45(3) -0.08(3) 0.237(18) -0.07(2)
O9 0.82(4) 0.146(9) 0.320(17) -0.017(11) 0.30(2) -0.015(16)

loop_
_atom_type_symbol
_atom_type_description
_atom_type_scat_dispersion_real
_atom_type_scat_dispersion_imag
_atom_type_scat_source
C C 0.0033 0.0016 'International Tables Vol C Tables 4.2.6.8 and 6.1.1.4'
H H 0.0000 0.0000 'International Tables Vol C Tables 4.2.6.8 and 6.1.1.4'
N N 0.0061 0.0033 'International Tables Vol C Tables 4.2.6.8 and 6.1.1.4'
O O 0.0106 0.0060 'International Tables Vol C Tables 4.2.6.8 and 6.1.1.4'
Cd Cd -0.8075 1.2024 'International Tables Vol C Tables 4.2.6.8 and 6.1.1.4'
Cl Cl 0.1484 0.1585 'International Tables Vol C Tables 4.2.6.8 and 6.1.1.4'

loop_
_geom_angle_atom_site_label_1
_geom_angle_atom_site_label_2
_geom_angle_atom_site_label_3
_geom_angle
_geom_angle_site_symmetry_1
_geom_angle_site_symmetry_3
O2 C1 O1 121.5(4) . .
O2 C1 C2 120.1(4) . .
O1 C1 C2 118.4(4) . .
O2 C1 Cd1 62.2(2) . .
O1 C1 Cd1 59.3(2) . .
C2 C1 Cd1 177.7(3) . .
C3 C2 C7 119.3(4) . .
C3 C2 C1 119.9(4) . .
C7 C2 C1 120.7(4) . .
C4 C3 C2 120.4(4) . .
C3 C4 C5 120.2(4) . .
C4 C5 C6 119.9(4) . .
C4 C5 C8 119.3(4) . .
C6 C5 C8 120.7(4) . .
C7 C6 C5 118.8(4) . .
C7 C6 C9 121.2(3) . .
C5 C6 C9 119.9(3) . .
C6 C7 C2 121.1(4) . .
O5 C8 O6 125.9(5) . .
O5 C8 C5 117.1(5) . .
O6 C8 C5 116.9(5) . .
O3 C9 O4 122.2(4) . .
O3 C9 C6 120.2(3) . .
O4 C9 C6 117.6(3) . .
O3 C9 Cd2 65.6(2) . .
O4 C9 Cd2 56.8(2) . .
C6 C9 Cd2 172.8(3) . .
N3 C10 N1 113.5(4) . .
N2 C11 N1 110.2(4) . .
N2 C12 C13 114.3(3) . .
C14 C13 C18 121.2(4) . .
C14 C13 C12 119.9(4) . .
C18 C13 C12 118.8(4) . .
C13 C14 C15 119.1(4) . .
C13 C14 C19 120.1(4) . .
C15 C14 C19 120.9(4) . .
C16 C15 C14 120.4(4) . .
C16 C15 C22 120.0(4) . .
C14 C15 C22 119.6(4) . .
C17 C16 C15 119.5(4) . .
C17 C16 C21 120.6(4) . .
C15 C16 C21 120.0(4) . .
C16 C17 C18 120.3(4) . .
C16 C17 C25 120.8(4) . .
C18 C17 C25 118.8(4) . .
C13 C18 C17 119.4(4) . .
C13 C18 C20 120.5(4) . .
C17 C18 C20 120.1(4) . .
N4 C22 C15 111.8(3) . .
N6 C23 N4 110.9(4) . .
N5 C24 N6 114.4(4) . .
N7 C25 C17 111.8(4) . .
N9 C26 N7 109.8(4) . .
N8 C27 N9 115.0(4) . .
N12 C28 N10 114.6(4) . .
N10 C29 N11 110.3(4) . .
N11 C30 C31 112.9(3) . .
C36 C31 C32 120.3(4) . .
C36 C31 C30 120.1(4) . .
C32 C31 C30 119.6(4) . .
C33 C32 C31 119.2(4) . .
C33 C32 C37 120.0(4) . .
C31 C32 C37 120.8(4) . .
C32 C33 C34 120.7(4) . .
C32 C33 C40 119.3(4) . .
C34 C33 C40 120.1(4) . .
C35 C34 C33 119.2(4) . .
C35 C34 C39 120.3(4) . .
C33 C34 C39 120.5(4) . .
C34 C35 C36 120.8(4) . .
C34 C35 C43 119.7(4) . .
C36 C35 C43 119.5(4) . .
C31 C36 C35 119.8(4) . .
C31 C36 C38 120.6(4) . .
C35 C36 C38 119.6(4) . .
N13 C40 C33 111.5(3) . .
N13 C41 N15 111.9(4) . .
N14 C42 N15 114.7(4) . .
N16 C43 C35 113.5(3) . .
N18 C44 N16 109.4(4) . .
N17 C45 N18 114.3(4) . .
N9 Cd1 N10 97.35(14) 1_545 .
N9 Cd1 O1 143.75(12) 1_545 .
N10 Cd1 O1 117.36(13) . .
N9 Cd1 N1 92.08(13) 1_545 .
N10 Cd1 N1 82.28(13) . .
O1 Cd1 N1 83.12(12) . .
N9 Cd1 O2 89.27(12) 1_545 .
N10 Cd1 O2 171.00(12) . .
O1 Cd1 O2 55.15(11) . .
N1 Cd1 O2 91.43(13) . .
N9 Cd1 Cl1 101.44(10) 1_545 .
N10 Cd1 Cl1 90.54(10) . .
O1 Cd1 Cl1 89.03(9) . .
N1 Cd1 Cl1 165.42(10) . .
O2 Cd1 Cl1 94.13(10) . .
N9 Cd1 C1 116.37(14) 1_545 .
N10 Cd1 C1 145.10(14) . .
O1 Cd1 C1 27.88(12) . .
N1 Cd1 C1 87.50(13) . .
O2 Cd1 C1 27.28(12) . .
Cl1 Cd1 C1 91.29(10) . .
O6 Cd2 O4 126.46(12) 2_356 .
O6 Cd2 N18 81.50(15) 2_356 1_454
O4 Cd2 N18 93.48(13) . 1_454
O6 Cd2 N15 86.15(13) 2_356 1_444
O4 Cd2 N15 147.33(12) . 1_444
N18 Cd2 N15 93.54(13) 1_454 1_444
O6 Cd2 N6 106.40(15) 2_356 1_445
O4 Cd2 N6 84.41(13) . 1_445
N18 Cd2 N6 171.47(13) 1_454 1_445
N15 Cd2 N6 83.97(13) 1_444 1_445
O6 Cd2 O3 166.15(14) 2_356 .
O4 Cd2 O3 54.33(10) . .
N18 Cd2 O3 84.65(12) 1_454 .
N15 Cd2 O3 94.71(12) 1_444 .
N6 Cd2 O3 87.43(12) 1_445 .
O6 Cd2 C9 151.04(12) 2_356 .
O4 Cd2 C9 27.41(10) . .
N18 Cd2 C9 87.51(12) 1_454 .
N15 Cd2 C9 121.39(13) 1_444 .
N6 Cd2 C9 86.84(12) 1_445 .
O3 Cd2 C9 26.99(10) . .
C11 N1 C10 103.5(4) . .
C11 N1 Cd1 126.5(3) . .
C10 N1 Cd1 130.1(3) . .
C11 N2 N3 109.7(3) . .
C11 N2 C12 126.4(4) . .
N3 N2 C12 123.9(3) . .
C10 N3 N2 103.1(4) . .
C23 N4 N5 109.3(3) . .
C23 N4 C22 129.6(4) . .
N5 N4 C22 121.0(4) . .
C24 N5 N4 102.4(4) . .
C23 N6 C24 102.9(4) . .
C23 N6 Cd2 127.1(3) . 1_665
C24 N6 Cd2 126.2(3) . 1_665
C26 N7 N8 110.2(4) . .
C26 N7 C25 128.6(4) . .
N8 N7 C25 121.1(4) . .
C27 N8 N7 102.1(4) . .
C26 N9 C27 102.9(4) . .
C26 N9 Cd1 129.7(3) . 1_565
C27 N9 Cd1 126.7(3) . 1_565
C29 N10 C28 102.9(4) . .
C29 N10 Cd1 125.7(3) . .
C28 N10 Cd1 131.2(3) . .
C29 N11 N12 109.8(3) . .
C29 N11 C30 128.2(4) . .
N12 N11 C30 121.8(3) . .
C28 N12 N11 102.4(4) . .
C41 N13 N14 109.2(3) . .
C41 N13 C40 130.0(4) . .
N14 N13 C40 120.8(3) . .
C42 N14 N13 102.4(3) . .
C41 N15 C42 101.8(4) . .
C41 N15 Cd2 132.6(3) . 1_666
C42 N15 Cd2 118.1(3) . 1_666
C44 N16 N17 109.9(3) . .
C44 N16 C43 127.7(3) . .
N17 N16 C43 122.4(3) . .
C45 N17 N16 102.7(3) . .
C44 N18 C45 103.7(3) . .
C44 N18 Cd2 130.6(3) . 1_656
C45 N18 Cd2 125.6(3) . 1_656
C1 O1 Cd1 92.8(3) . .
C1 O2 Cd1 90.5(3) . .
C9 O3 Cd2 87.4(2) . .
C9 O4 Cd2 95.8(2) . .
C8 O6 Cd2 110.3(3) . 2_356

loop_
_geom_bond_atom_site_label_1
_geom_bond_atom_site_label_2
_geom_bond_distance
_geom_bond_site_symmetry_2
C1 O2 1.249(5) .
C1 O1 1.276(5) .
C1 C2 1.499(5) .
C1 Cd1 2.725(4) .
C2 C3 1.383(6) .
C2 C7 1.389(6) .
C3 C4 1.381(6) .
C4 C5 1.390(6) .
C5 C6 1.400(5) .
C5 C8 1.499(5) .
C6 C7 1.387(5) .
C6 C9 1.501(5) .
C8 O5 1.240(7) .
C8 O6 1.246(6) .
C9 O3 1.242(5) .
C9 O4 1.264(5) .
C9 Cd2 2.733(4) .
C10 N3 1.324(6) .
C10 N1 1.339(6) .
C11 N2 1.317(5) .
C11 N1 1.322(5) .
C12 N2 1.480(5) .
C12 C13 1.511(5) .
C13 C14 1.392(6) .
C13 C18 1.396(6) .
C14 C15 1.409(5) .
C14 C19 1.510(6) .
C15 C16 1.406(6) .
C15 C22 1.511(6) .
C16 C17 1.400(6) .
C16 C21 1.516(6) .
C17 C18 1.404(6) .
C17 C25 1.514(6) .
C18 C20 1.510(6) .
C22 N4 1.464(5) .
C23 N6 1.315(6) .
C23 N4 1.319(5) .
C24 N5 1.315(6) .
C24 N6 1.349(6) .
C25 N7 1.460(5) .
C26 N9 1.329(6) .
C26 N7 1.333(6) .
C27 N8 1.325(6) .
C27 N9 1.345(6) .
C28 N12 1.314(6) .
C28 N10 1.354(6) .
C29 N10 1.319(6) .
C29 N11 1.327(5) .
C30 N11 1.476(5) .
C30 C31 1.508(6) .
C31 C36 1.405(5) .
C31 C32 1.403(5) .
C32 C33 1.407(6) .
C32 C37 1.499(6) .
C33 C34 1.402(6) .
C33 C40 1.520(6) .
C34 C35 1.399(6) .
C34 C39 1.520(6) .
C35 C36 1.392(6) .
C35 C43 1.514(5) .
C36 C38 1.517(6) .
C40 N13 1.461(5) .
C41 N13 1.312(5) .
C41 N15 1.315(6) .
C42 N14 1.311(5) .
C42 N15 1.365(6) .
C43 N16 1.465(5) .
C44 N18 1.328(5) .
C44 N16 1.338(5) .
C45 N17 1.321(6) .
C45 N18 1.344(5) .
Cd1 N9 2.302(4) 1_545
Cd1 N10 2.323(4) .
Cd1 O1 2.346(3) .
Cd1 N1 2.405(3) .
Cd1 O2 2.411(3) .
Cd1 Cl1 2.5454(15) .
Cd2 O6 2.233(4) 2_356
Cd2 O4 2.299(3) .
Cd2 N18 2.343(3) 1_454
Cd2 N15 2.353(4) 1_444
Cd2 N6 2.389(3) 1_445
Cd2 O3 2.492(3) .
N2 N3 1.345(5) .
N4 N5 1.363(5) .
N6 Cd2 2.389(3) 1_665
N7 N8 1.353(5) .
N9 Cd1 2.302(4) 1_565
N11 N12 1.359(5) .
N13 N14 1.367(5) .
N15 Cd2 2.353(4) 1_666
N16 N17 1.358(5) .
N18 Cd2 2.343(3) 1_656
O6 Cd2 2.233(4) 2_356
